data_1573870
loop_
_publ_author_name
'Smoljan, Courtney S.'
'Formalik, Filip'
'Barsoum, Michael L.'
'Fahy, Kira M.'
'Gaidimas, Madeleine A.'
'Son, Florencia A.'
'Xie, Haomiao'
'Idrees, Karam B.'
'Farha, Omar K.'
'Snurr, Randall Q.'

_publ_section_title
;
 Exceeding flexpectations: a combined experimental and computational
 investigation of structural flexibility in 3-dimensional linker-based
 metal-organic frameworks.
;
_journal_issue 11
_journal_name_full 'Chemical science'
_journal_page_first 4831
_journal_page_last 4841
_journal_paper_doi 10.1039/d4sc06360k
_journal_volume 16
_journal_year 2025
_chemical_formula_moiety 'C7 O5 V'
_chemical_formula_sum 'C7 H2.4 O6.2 V'
_chemical_formula_weight 236.63
_space_group_crystal_system orthorhombic
_space_group_IT_number 74
_space_group_name_Hall '-I 2b 2'
_space_group_name_H-M_alt 'I m m a'
_atom_sites_solution_primary direct
_audit_creation_date 2024-04-09
_audit_creation_method
;
Olex2 1.5
(compiled 2023.03.06 svn.rbb2c1857 for OlexSys, GUI svn.r6748)
;
_audit_update_record
;
2024-04-10 deposited with the CCDC.	2025-02-03 downloaded from the CCDC.
;
_cell_angle_alpha 90
_cell_angle_beta 90
_cell_angle_gamma 90
_cell_formula_units_Z 4
_cell_length_a 16.342(3)
_cell_length_b 6.8717(8)
_cell_length_c 10.284(3)
_cell_measurement_reflns_used 1411
_cell_measurement_temperature 111(2)
_cell_measurement_theta_max 69.8770
_cell_measurement_theta_min 5.0570
_cell_volume 1154.9(4)
_computing_cell_refinement 'CrysAlisPro 1.171.41.122a (Rigaku OD, 2021)'
_computing_data_collection 'CrysAlisPro 1.171.41.122a (Rigaku OD, 2021)'
_computing_data_reduction 'CrysAlisPro 1.171.41.122a (Rigaku OD, 2021)'
_computing_molecular_graphics 'Olex2 1.5 (Dolomanov et al., 2009)'
_computing_publication_material 'Olex2 1.5 (Dolomanov et al., 2009)'
_computing_structure_refinement 'XL  (Sheldrick, 2008)'
_computing_structure_solution 'SHELXS  (Sheldrick, 2008)'
_diffrn_ambient_temperature 111.15
_diffrn_detector_area_resol_mean 10.0000
_diffrn_detector_type HyPix
_diffrn_measured_fraction_theta_full 1.000
_diffrn_measured_fraction_theta_max 1.000
_diffrn_measurement_details
;
List of Runs (angles in degrees, time in seconds):

  # Type    Start    End  Width  t~exp~   \w     \q     \k     \f   Frames
#--------------------------------------------------------------------------
  1  \w    -71.00  11.00   0.50   10.00    --  -47.42  79.00  35.00  164
  2  \w    -21.00  54.00   0.50   10.00    --   47.42 -79.00 -89.00  150
  3  \w    -95.00 -69.00   0.50   20.00    -- -106.00  79.00  35.00   52
  4  \w   -174.00 -83.00   0.50   20.00    -- -106.00 -79.00 -89.00  182
  5  \w     72.00  98.00   0.50   20.00    --  113.25 -79.00 -89.00   52
  6  \w    140.00 166.00   0.50   20.00    --  113.25  79.00  35.00   52
  7  \w    -38.00  26.00   0.50   10.00    --  -47.42  37.00-180.00  128
  8  \w    -18.00  14.00   0.50   10.00    --  -47.42  19.00 -60.00   64
  9  \w   -108.00 -83.00   0.50   10.00    --  -47.42-125.00  60.00   50
 10  \w    -19.00  14.00   0.50   10.00    --  -47.42  19.00 -30.00   66
 11  \w   -117.00 -92.00   0.50   10.00    --  -47.42-125.00  30.00   50
 12  \w   -117.00 -85.00   0.50   10.00    --  -47.42   0.00-150.00   64
 13  \w     85.00 112.00   0.50   10.00    --   47.42 125.00-120.00   54
 14  \w    -23.00  36.00   0.50   10.00    --   47.42 -37.00 -30.00  118
 15  \w    -27.00  -2.00   0.50   10.00    --   47.42 -19.00  30.00   50
 16  \w    -64.00 -38.00   0.50   20.00    -- -106.00 125.00 150.00   52
 17  \w   -108.00 -70.00   0.50   20.00    -- -106.00 110.00 -15.66   76
 18  \w    -73.00 -47.00   0.50   20.00    -- -106.00  61.00-180.00   52
 19  \w   -177.00 -89.00   0.50   20.00    -- -106.00 -61.00 -30.00  176
 20  \w   -111.00 -80.00   0.50   20.00    -- -106.00 125.00 150.00   62
 21  \w    -68.00 -43.00   0.50   20.00    -- -106.00 107.00 -88.49   50
 22  \w    -73.00 -34.00   0.50   20.00    -- -106.00  61.00  30.00   78
 23  \w   -173.00 -98.00   0.50   20.00    -- -106.00 -61.00-120.00  150
 24  \w    -65.00 -38.00   0.50   20.00    -- -106.00  61.00-120.00   54
 25  \w   -106.00 -77.00   0.50   20.00    -- -106.00 107.00 -88.49   58
 26  \w   -176.00-107.00   0.50   20.00    -- -106.00 -61.00   0.00  138
 27  \w    -72.00 -43.00   0.50   20.00    -- -106.00  61.00-150.00   58
 28  \w    -66.00 -39.00   0.50   20.00    -- -106.00 110.00 -15.66   54
 29  \w    142.00 177.00   0.50   20.00    --  113.25  77.00 -60.00   70
 30  \w     95.00 130.00   0.50   20.00    --  113.25  77.00 -60.00   70
 31  \w     68.00 106.00   0.50   20.00    --  113.25 -94.00  90.00   76
 32  \w     44.00  71.00   0.50   20.00    --  113.25 -61.00  30.00   54
 33  \w     42.00  71.00   0.50   20.00    --  113.25 -61.00  60.00   58
 34  \w     43.00 106.00   0.50   20.00    --  113.25 -94.00-150.00  126
 35  \w     82.00 111.00   0.50   20.00    --  113.25-125.00  90.00   58
 36  \w     42.00  76.00   0.50   20.00    --  113.25-125.00  90.00   68
 37  \w     57.00  91.00   0.50   20.00    --  113.25 -94.00 -90.00   68
 38  \w     42.00  92.00   0.50   20.00    --  113.25 -94.00 120.00  100
 39  \w    123.00 177.00   0.50   20.00    --  113.25   0.00-180.00  108
 40  \w    102.00 178.00   0.50   20.00    --  113.25  77.00  60.00  152
;
_diffrn_measurement_device 'four-circle diffractometer'
_diffrn_measurement_device_type 'XtaLAB Synergy, Single source at home/near, HyPix'
_diffrn_measurement_method '\w scans'
_diffrn_radiation_type CuK\a
_diffrn_radiation_wavelength 1.54184
_diffrn_reflns_av_R_equivalents 0.1071
_diffrn_reflns_av_unetI/netI 0.0308
_diffrn_reflns_Laue_measured_fraction_full 1.000
_diffrn_reflns_Laue_measured_fraction_max 1.000
_diffrn_reflns_limit_h_max 19
_diffrn_reflns_limit_h_min -19
_diffrn_reflns_limit_k_max 8
_diffrn_reflns_limit_k_min -7
_diffrn_reflns_limit_l_max 12
_diffrn_reflns_limit_l_min -12
_diffrn_reflns_number 5436
_diffrn_reflns_point_group_measured_fraction_full 1.000
_diffrn_reflns_point_group_measured_fraction_max 1.000
_diffrn_reflns_theta_full 67.441
_diffrn_reflns_theta_max 67.441
_diffrn_reflns_theta_min 5.081
_exptl_absorpt_coefficient_mu 7.279
_exptl_absorpt_correction_T_max 1.00000
_exptl_absorpt_correction_T_min 0.61940
_exptl_absorpt_correction_type multi-scan
_exptl_absorpt_process_details
;
CrysAlisPro 1.171.41.122a (Rigaku Oxford Diffraction, 2021)
Empirical absorption correction using spherical harmonics,
implemented in SCALE3 ABSPACK scaling algorithm.
;
_exptl_crystal_colour 'clear light yellow'
_exptl_crystal_colour_lustre clear
_exptl_crystal_colour_modifier light
_exptl_crystal_colour_primary yellow
_exptl_crystal_density_diffrn 1.361
_exptl_crystal_description needle
_exptl_crystal_F_000 468
_exptl_crystal_size_max 0.02
_exptl_crystal_size_mid 0.01
_exptl_crystal_size_min 0.01
_refine_diff_density_max 1.706
_refine_diff_density_min -0.534
_refine_diff_density_rms 0.212
_refine_ls_extinction_method none
_refine_ls_goodness_of_fit_ref 1.594
_refine_ls_hydrogen_treatment undef
_refine_ls_matrix_type full
_refine_ls_number_parameters 45
_refine_ls_number_reflns 594
_refine_ls_number_restraints 10
_refine_ls_restrained_S_all 1.591
_refine_ls_R_factor_all 0.1523
_refine_ls_R_factor_gt 0.1448
_refine_ls_shift/su_max 0.002
_refine_ls_shift/su_mean 0.001
_refine_ls_structure_factor_coef Fsqd
_refine_ls_weighting_details 'w=1/[\s^2^(Fo^2^)+(0.2000P)^2^] where P=(Fo^2^+2Fc^2^)/3'
_refine_ls_weighting_scheme calc
_refine_ls_wR_factor_gt 0.3655
_refine_ls_wR_factor_ref 0.3719
_reflns_Friedel_coverage 0.000
_reflns_number_gt 493
_reflns_number_total 594
_reflns_threshold_expression 'I > 2\s(I)'
_cod_data_source_file d4sc06360k2.cif
_cod_data_source_block nu-2003
_cod_depositor_comments 'Adding full bibliography for 1573870.cif.'
_cod_original_formula_sum 'C7 H2.40 O6.20 V'
_cod_database_code 1573870
_shelx_shelxl_version_number 2019/1
_shelx_space_group_comment
;
The symmetry employed for this shelxl refinement is uniquely defined
by the following loop, which should always be used as a source of
symmetry information in preference to the above space-group names.
They are only intended as comments.
;
_shelx_estimated_absorpt_t_max 0.931
_shelx_estimated_absorpt_t_min 0.868
_olex2_refinement_description
;
1. Restrained distances
 C3-C2 \\sim C3-C2_$3
 with sigma of 0.01
 C3-C2 \\sim C4_$1-C2
 with sigma of 0.01
 C4-C3 \\sim C4_$1-C3
 with sigma of 0.01
2. Uiso/Uaniso restraints and constraints
C4 \\sim C4 \\sim C3 \\sim C4 \\sim C3 \\sim C4: within 2A with sigma of 0.01
and sigma for terminal atoms of 0.02 within 2A
3. Others
 Fixed Sof: C4(0.5) C3(0.25)
;
_olex2_submission_special_instructions 'No special instructions were received'
_oxdiff_exptl_absorpt_empirical_details
;
Empirical correction (ABSPACK) includes:
- Absorption correction using spherical harmonics
- Frame scaling
;

loop_
_space_group_symop_operation_xyz
'x, y, z'
'-x, -y+1/2, z'
'-x, y+1/2, -z'
'x, -y, -z'
'x+1/2, y+1/2, z+1/2'
'-x+1/2, -y+1, z+1/2'
'-x+1/2, y+1, -z+1/2'
'x+1/2, -y+1/2, -z+1/2'
'-x, -y, -z'
'x, y-1/2, -z'
'x, -y-1/2, z'
'-x, y, z'
'-x+1/2, -y+1/2, -z+1/2'
'x+1/2, y, -z+1/2'
'x+1/2, -y, z+1/2'
'-x+1/2, y+1/2, z+1/2'

loop_
_atom_site_label
_atom_site_type_symbol
_atom_site_fract_x
_atom_site_fract_y
_atom_site_fract_z
_atom_site_U_iso_or_equiv
_atom_site_adp_type
_atom_site_occupancy
_atom_site_site_symmetry_order
_atom_site_calc_flag
_atom_site_refinement_flags_posn
_atom_site_refinement_flags_adp
_atom_site_refinement_flags_occupancy
_atom_site_disorder_assembly
_atom_site_disorder_group
V1 V 0.500000 0.500000 0.500000 0.0642(12) Uani 1 4 d S T P . .
O1 O 0.500000 0.250000 0.4091(9) 0.080(3) Uani 1 4 d S T P . .
O2 O 0.4134(4) 0.5898(8) 0.3783(8) 0.117(3) Uani 1 1 d . . . . .
C1 C 0.3821(8) 0.750000 0.3478(17) 0.099(5) Uani 1 2 d S T P A .
C2 C 0.3043(9) 0.750000 0.288(2) 0.151(9) Uani 1 2 d DS T P . .
C4 C 0.2320(16) 0.596(4) 0.295(3) 0.144(12) Uani 0.5 1 d D U P A -1
C3 C 0.2187(17) 0.750000 0.361(3) 0.166(14) Uani 0.5 2 d DS TU P A .

loop_
_atom_site_aniso_label
_atom_site_aniso_U_11
_atom_site_aniso_U_22
_atom_site_aniso_U_33
_atom_site_aniso_U_23
_atom_site_aniso_U_13
_atom_site_aniso_U_12
V1 0.0557(16) 0.0399(17) 0.097(2) 0.0003(9) 0.000 0.000
O1 0.128(9) 0.034(5) 0.078(6) 0.000 0.000 0.000
O2 0.120(5) 0.046(4) 0.185(7) -0.002(3) -0.069(5) 0.001(3)
C1 0.095(7) 0.039(5) 0.164(12) 0.000 -0.064(8) 0.000
C2 0.092(9) 0.061(8) 0.30(3) 0.000 -0.073(14) 0.000
C4 0.110(19) 0.12(2) 0.20(4) 0.026(14) -0.06(2) -0.030(13)
C3 0.13(2) 0.16(3) 0.22(4) 0.000 -0.06(2) 0.000

loop_
_atom_type_symbol
_atom_type_description
_atom_type_scat_dispersion_real
_atom_type_scat_dispersion_imag
_atom_type_scat_source
C C 0.0181 0.0091 'International Tables Vol C Tables 4.2.6.8 and 6.1.1.4'
H H 0.0000 0.0000 'International Tables Vol C Tables 4.2.6.8 and 6.1.1.4'
O O 0.0492 0.0322 'International Tables Vol C Tables 4.2.6.8 and 6.1.1.4'
V V 0.0687 2.1097 'International Tables Vol C Tables 4.2.6.8 and 6.1.1.4'

loop_
_geom_angle_atom_site_label_1
_geom_angle_atom_site_label_2
_geom_angle_atom_site_label_3
_geom_angle
_geom_angle_site_symmetry_1
_geom_angle_site_symmetry_3
_geom_angle_publ_flag
O1 V1 O1 180.0 9_666 . ?
O1 V1 O2 91.6(3) 9_666 12_655 ?
O1 V1 O2 88.4(3) 9_666 9_666 ?
O1 V1 O2 91.6(3) . 9_666 ?
O1 V1 O2 88.4(3) . . ?
O1 V1 O2 88.4(3) . 12_655 ?
O1 V1 O2 88.4(3) 9_666 4_566 ?
O1 V1 O2 91.6(3) 9_666 . ?
O1 V1 O2 91.6(3) . 4_566 ?
O2 V1 O2 89.2(5) 9_666 12_655 ?
O2 V1 O2 89.2(5) . 4_566 ?
O2 V1 O2 90.8(5) . 12_655 ?
O2 V1 O2 180.0(3) 12_655 4_566 ?
O2 V1 O2 90.8(5) 9_666 4_566 ?
O2 V1 O2 180.0 . 9_666 ?
V1 O1 V1 122.9(5) . 2_655 ?
C1 O2 V1 136.1(6) . . ?
O2 C1 O2 122.9(10) 11_575 . ?
O2 C1 C2 118.4(5) . . ?
O2 C1 C2 118.4(5) 11_575 . ?
C1 C2 C2 178(3) . 7_545 ?
C1 C2 C4 130.6(15) . . ?
C1 C2 C4 130.6(15) . 11_575 ?
C1 C2 C3 129(2) . 13_565 ?
C1 C2 C3 126(3) . . ?
C1 C2 C3 126(3) . 11_575 ?
C4 C2 C2 48.5(12) . 7_545 ?
C4 C2 C2 48.5(12) 11_575 7_545 ?
C4 C2 C4 83(2) . 11_575 ?
C4 C2 C3 47.3(13) 11_575 11_575 ?
C4 C2 C3 47.3(13) . . ?
C4 C2 C3 47.3(13) . 11_575 ?
C4 C2 C3 47.3(13) 11_575 . ?
C3 C2 C2 52.2(8) . 7_545 ?
C3 C2 C2 52.4(8) 13_565 7_545 ?
C3 C2 C2 52.2(8) 11_575 7_545 ?
C3 C2 C4 82.4(13) 13_565 . ?
C3 C2 C4 82.4(13) 13_565 11_575 ?
C3 C2 C3 104.6(16) 13_565 11_575 ?
C3 C2 C3 104.6(16) 13_565 . ?
C3 C2 C3 0.0(10) 11_575 . ?
C2 C3 C2 75.4(16) 7_545 . ?
C4 C3 C2 61.5(18) 11_575 7_545 ?
C4 C3 C2 66.3(8) 11_575 . ?
C3 C3 C2 0(10) 11_575 . ?
C3 C3 C2 0(10) 11_575 7_545 ?
C3 C3 C4 0(10) 11_575 11_575 ?

loop_
_geom_bond_atom_site_label_1
_geom_bond_atom_site_label_2
_geom_bond_distance
_geom_bond_site_symmetry_2
_geom_bond_publ_flag
V1 O1 1.956(5) 9_666 ?
V1 O1 1.956(5) . ?
V1 O2 1.988(6) 9_666 ?
V1 O2 1.988(6) . ?
V1 O2 1.988(6) 4_566 ?
V1 O2 1.988(6) 12_655 ?
O2 C1 1.254(8) . ?
C1 C2 1.412(19) . ?
C2 C2 1.94(3) 7_545 ?
C2 C4 1.59(2) . ?
C2 C4 1.59(2) 11_575 ?
C2 C3 1.58(2) 13_565 ?
C2 C3 1.59(2) 11_575 ?
C2 C3 1.59(2) . ?
C3 C3 0.00(10) 11_575 ?

loop_
_geom_torsion_atom_site_label_1
_geom_torsion_atom_site_label_2
_geom_torsion_atom_site_label_3
_geom_torsion_atom_site_label_4
_geom_torsion
_geom_torsion_site_symmetry_1
_geom_torsion_site_symmetry_2
_geom_torsion_site_symmetry_3
_geom_torsion_site_symmetry_4
_geom_torsion_publ_flag
V1 O2 C1 O2 14(3) . . . 11_575 ?
V1 O2 C1 C2 -159.7(13) . . . . ?
O2 C1 C2 C4 -148(2) 11_575 . . . ?
O2 C1 C2 C4 26(4) . . . . ?
O2 C1 C2 C4 -26(4) 11_575 . . 11_575 ?
O2 C1 C2 C4 148(2) . . . 11_575 ?
O2 C1 C2 C3 -93.1(16) . . . 13_565 ?
O2 C1 C2 C3 86.9(16) . . . . ?
O2 C1 C2 C3 86.9(16) . . . 11_575 ?
O2 C1 C2 C3 -86.9(16) 11_575 . . . ?
O2 C1 C2 C3 -86.9(16) 11_575 . . 11_575 ?
O2 C1 C2 C3 93.1(16) 11_575 . . 13_565 ?
C1 C2 C3 C2 180.000(3) . . . 7_545 ?
C1 C2 C3 C4 115.1(17) . . . 11_575 ?
C1 C2 C3 C3 0(100) . . . 11_575 ?
C2 C2 C3 C4 -64.9(17) 7_545 . . 11_575 ?
C2 C2 C3 C3 0.0(15) 7_545 . . 11_575 ?
C4 C2 C3 C2 64.9(17) 11_575 . . 7_545 ?
C4 C2 C3 C2 -64.9(17) . . . 7_545 ?
C4 C2 C3 C4 -130(3) . . . 11_575 ?
C4 C2 C3 C3 0(3) . . . 11_575 ?
C4 C2 C3 C3 0.0(5) 11_575 . . 11_575 ?
C3 C2 C3 C2 0(100) 11_575 . . 7_545 ?
C3 C2 C3 C2 0.000(1) 13_565 . . 7_545 ?
C3 C2 C3 C4 0(100) 11_575 . . 11_575 ?
C3 C2 C3 C4 -64.9(17) 13_565 . . 11_575 ?
C3 C2 C3 C3 0.0(15) 13_565 . . 11_575 ?

loop_
_smtbx_masks_void_nr
_smtbx_masks_void_average_x
_smtbx_masks_void_average_y
_smtbx_masks_void_average_z
_smtbx_masks_void_volume
_smtbx_masks_void_count_electrons
_smtbx_masks_void_content
1 0.000 -0.803 0.500 213.3 24.2 '2.4 H2O'
2 0.500 -0.636 0.000 213.3 24.2 '2.4 H2O'
